data_2214224
loop_
_publ_author_name
'Mehmet Akkurt'
'\,Serife P\?inar Yal\,c\?in'
'Elif G\"ursoy'
'Nuray Ulusoy G\"uzeldemirci'
'Orhan B\"uy\"ukg\"ung\"or'

_publ_section_title 2-[6-(4-Bromophenyl)imidazo[2,1-<i>b</i>]thiazol-3-yl]-<i>N</i>'-(1-ethylpropylidene)acetohydrazide
_journal_coeditor_code HB2439
_journal_issue 7
_journal_name_full 'Acta Crystallographica Section E'
_journal_page_first o3103
_journal_page_last o3103
_journal_paper_doi 10.1107/S1600536807026712
_journal_volume 63
_journal_year 2007
_chemical_formula_iupac 'C18 H19 Br N4 O S'
_chemical_formula_moiety 'C18 H19 Br N4 O S'
_chemical_formula_sum 'C18 H19 Br N4 O S'
_chemical_formula_weight 419.34
_chemical_name_systematic
;
2-[6-(4-Bromophenyl)imidazo[2,1-b]thiazol-3-yl]-N'-(1-
ethylpropylidene)acetohydrazide
;
_space_group_IT_number 2
_symmetry_cell_setting triclinic
_symmetry_space_group_name_Hall '-P 1'
_symmetry_space_group_name_H-M 'P -1'
_atom_sites_solution_hydrogens mixed
_atom_sites_solution_primary direct
_atom_sites_solution_secondary difmap
_cell_angle_alpha 65.411(6)
_cell_angle_beta 78.892(7)
_cell_angle_gamma 75.193(6)
_cell_formula_units_Z 2
_cell_length_a 6.9591(6)
_cell_length_b 11.8636(10)
_cell_length_c 13.1247(11)
_cell_measurement_reflns_used 27459
_cell_measurement_temperature 296
_cell_measurement_theta_max 28.04
_cell_measurement_theta_min 2.03
_cell_volume 947.99(15)
_computing_cell_refinement X-AREA
_computing_data_collection 'X-AREA (Stoe & Cie, 2002)'
_computing_data_reduction 'X-RED32 (Stoe & Cie, 2002)'
_computing_molecular_graphics 'ORTEP-3 for Windows (Farrugia, 1997)'
_computing_publication_material 'WinGX (Farrugia, 1999)'
_computing_structure_refinement 'SHELXL97 (Sheldrick, 1997)'
_computing_structure_solution 'SIR97 (Altomare <i>et al.</i>,  1999)'
_diffrn_ambient_temperature 296
_diffrn_detector_area_resol_mean 6.67
_diffrn_measured_fraction_theta_full 0.995
_diffrn_measured_fraction_theta_max 0.995
_diffrn_measurement_device '2-circle goniometer'
_diffrn_measurement_device_type 'Stoe IPDSII'
_diffrn_measurement_method \w
_diffrn_radiation_monochromator 'plane graphite'
_diffrn_radiation_type 'Mo K\a'
_diffrn_radiation_wavelength 0.71073
_diffrn_reflns_av_R_equivalents 0.0824
_diffrn_reflns_av_sigmaI/netI 0.0522
_diffrn_reflns_limit_h_max 9
_diffrn_reflns_limit_h_min -9
_diffrn_reflns_limit_k_max 15
_diffrn_reflns_limit_k_min -15
_diffrn_reflns_limit_l_max 17
_diffrn_reflns_limit_l_min -17
_diffrn_reflns_number 17037
_diffrn_reflns_reduction_process
;
;
_diffrn_reflns_theta_full 27.76
_diffrn_reflns_theta_max 27.76
_diffrn_reflns_theta_min 2.02
_diffrn_standards_number 0
_exptl_absorpt_coefficient_mu 2.292
_exptl_absorpt_correction_T_max 0.425
_exptl_absorpt_correction_T_min 0.285
_exptl_absorpt_correction_type integration
_exptl_absorpt_process_details '(X-RED32; Stoe & Cie, 2002)'
_exptl_crystal_colour colourless
_exptl_crystal_density_diffrn 1.469
_exptl_crystal_density_method 'Not Measured'
_exptl_crystal_description prism
_exptl_crystal_F_000 428
_exptl_crystal_size_max 0.730
_exptl_crystal_size_mid 0.550
_exptl_crystal_size_min 0.450
_refine_diff_density_max 1.175
_refine_diff_density_min -0.585
_refine_ls_extinction_method none
_refine_ls_goodness_of_fit_ref 1.024
_refine_ls_hydrogen_treatment mixed
_refine_ls_matrix_type full
_refine_ls_number_parameters 222
_refine_ls_number_reflns 4441
_refine_ls_number_restraints 0
_refine_ls_restrained_S_all 1.024
_refine_ls_R_factor_all 0.0823
_refine_ls_R_factor_gt 0.0605
_refine_ls_shift/su_max 0.000
_refine_ls_shift/su_mean 0.000
_refine_ls_structure_factor_coef Fsqd
_refine_ls_weighting_details 'calc w=1/[\s^2^(Fo^2^)+(0.0637P)^2^+1.3183P] where P=(Fo^2^+2Fc^2^)/3'
_refine_ls_weighting_scheme calc
_refine_ls_wR_factor_gt 0.1431
_refine_ls_wR_factor_ref 0.1565
_reflns_number_gt 3359
_reflns_number_total 4441
_reflns_threshold_expression I>2\s(I)
_cod_data_source_file hb2439.cif
_cod_data_source_block I
_cod_depositor_comments
;
The following automatic conversions were performed:

'_atom_sites_solution_hydrogens' value 'difmap and geom' was changed
to 'mixed'.

Automatic conversion script
Id: cif_fix_values 6452 2018-10-05 10:23:21Z andrius 
;
_cod_database_code 2214224
_cod_database_fobs_code 2214224

loop_
_symmetry_equiv_pos_site_id
_symmetry_equiv_pos_as_xyz
1 x,y,z
2 -x,-y,-z

loop_
_atom_site_aniso_label
_atom_site_aniso_U_11
_atom_site_aniso_U_22
_atom_site_aniso_U_33
_atom_site_aniso_U_12
_atom_site_aniso_U_13
_atom_site_aniso_U_23
Br1 0.1192(5) 0.0840(4) 0.0870(4) -0.0292(3) -0.0284(3) -0.0463(3)
S1 0.0437(5) 0.0868(8) 0.0774(7) 0.0001(5) -0.0194(5) -0.0427(6)
O1 0.0670(17) 0.0415(14) 0.0719(18) -0.0176(12) 0.0251(14) -0.0262(13)
N1 0.0413(16) 0.0578(18) 0.0576(18) -0.0008(13) -0.0073(13) -0.0290(15)
N2 0.0345(13) 0.0475(15) 0.0421(14) -0.0089(11) -0.0011(11) -0.0194(12)
N3 0.0515(17) 0.0403(15) 0.0472(16) -0.0131(13) 0.0056(13) -0.0154(13)
N4 0.0593(18) 0.0383(15) 0.0482(16) -0.0082(13) -0.0050(13) -0.0139(13)
C1 0.057(2) 0.053(2) 0.050(2) -0.0034(17) -0.0100(16) -0.0244(17)
C2 0.060(2) 0.060(2) 0.056(2) -0.0087(18) -0.0158(18) -0.0231(19)
C3 0.079(3) 0.049(2) 0.0434(19) -0.0227(19) -0.0082(18) -0.0165(16)
C4 0.070(3) 0.047(2) 0.058(2) -0.0144(18) 0.0023(19) -0.0265(18)
C5 0.052(2) 0.050(2) 0.058(2) -0.0094(16) -0.0015(16) -0.0244(18)
C6 0.0467(18) 0.0420(17) 0.0378(16) -0.0112(14) -0.0008(13) -0.0134(14)
C7 0.0406(17) 0.0428(17) 0.0407(16) -0.0071(13) -0.0032(13) -0.0166(14)
C8 0.0366(16) 0.054(2) 0.0498(19) -0.0031(14) -0.0070(14) -0.0212(16)
C9 0.052(2) 0.070(2) 0.055(2) -0.0175(18) -0.0051(16) -0.0309(19)
C10 0.0454(18) 0.0487(18) 0.0417(17) -0.0173(14) 0.0030(14) -0.0191(15)
C11 0.0352(16) 0.0476(18) 0.0459(17) -0.0063(13) -0.0070(13) -0.0183(15)
C12 0.052(2) 0.0473(19) 0.0501(19) -0.0181(16) 0.0071(15) -0.0220(16)
C13 0.0479(18) 0.0423(18) 0.0412(16) -0.0112(14) 0.0030(14) -0.0197(14)
C14 0.074(3) 0.044(2) 0.080(3) -0.004(2) 0.009(2) -0.020(2)
C15 0.112(4) 0.038(2) 0.104(4) -0.002(2) -0.001(3) -0.020(2)
C16 0.128(5) 0.044(3) 0.144(6) -0.024(3) 0.019(5) -0.013(3)

loop_
_atom_site_type_symbol
_atom_site_label
_atom_site_fract_x
_atom_site_fract_y
_atom_site_fract_z
_atom_site_U_iso_or_equiv
_atom_site_thermal_displace_type
_atom_site_calc_flag
_atom_site_refinement_flags
_atom_site_occupancy
Br Br1 0.34386(10) 0.34838(5) 0.62926(5) 0.0877(3) Uani . . 1.000
S S1 -0.38374(15) 0.10794(12) 0.20860(10) 0.0661(4) Uani . . 1.000
O O1 0.2946(4) 0.0228(2) 0.0805(2) 0.0620(9) Uani . . 1.000
N N1 -0.1843(4) 0.1789(3) 0.3338(3) 0.0514(10) Uani . . 1.000
N N2 -0.0323(4) 0.0263(3) 0.2714(2) 0.0409(8) Uani . . 1.000
N N3 0.4446(5) -0.1704(3) 0.0873(3) 0.0476(9) Uani . . 1.000
N N4 0.4402(5) -0.2985(3) 0.1318(3) 0.0499(9) Uani . . 1.000
C C1 0.2832(6) 0.1406(4) 0.4558(3) 0.0526(12) Uani . . 1.000
C C2 0.3607(6) 0.1905(4) 0.5137(3) 0.0576(12) Uani . . 1.000
C C3 0.2373(7) 0.2826(4) 0.5476(3) 0.0553(14) Uani . . 1.000
C C4 0.0423(7) 0.3269(4) 0.5226(3) 0.0569(14) Uani . . 1.000
C C5 -0.0317(6) 0.2779(4) 0.4628(3) 0.0528(12) Uani . . 1.000
C C6 0.0875(5) 0.1840(3) 0.4283(3) 0.0429(10) Uani . . 1.000
C C7 0.0093(5) 0.1322(3) 0.3645(3) 0.0416(10) Uani . . 1.000
C C8 -0.2005(5) 0.1129(4) 0.2781(3) 0.0472(11) Uani . . 1.000
C C9 -0.2219(6) -0.0128(4) 0.1743(3) 0.0556(12) Uani . . 1.000
C C10 -0.0436(5) -0.0466(3) 0.2131(3) 0.0442(10) Uani . . 1.000
C C11 0.1039(5) 0.0386(3) 0.3270(3) 0.0427(10) Uani . . 1.000
C C12 0.1278(5) -0.1464(3) 0.2006(3) 0.0488(11) Uani . . 1.000
C C13 0.2949(5) -0.0909(3) 0.1179(3) 0.0432(10) Uani . . 1.000
C C14 0.5868(7) -0.3734(4) 0.1055(4) 0.0713(16) Uani . . 1.000
C C15 0.5786(9) -0.5109(4) 0.1570(5) 0.091(2) Uani . . 1.000
C C16 0.4022(11) -0.5455(5) 0.2333(7) 0.117(3) Uani . . 1.000
C C17 0.7561(11) -0.3342(7) 0.0056(6) 0.114(2) Uiso . . 1.000
C C18 0.8921(15) -0.3345(10) 0.0640(9) 0.161(4) Uiso . . 1.000
H H1 0.36400 0.07660 0.43480 0.0630 Uiso calc R 1.000
H HN3 0.533(6) -0.136(4) 0.042(4) 0.055(12) Uiso . . 1.000
H H2 0.49330 0.16260 0.52940 0.0690 Uiso calc R 1.000
H H4 -0.03900 0.38920 0.54570 0.0680 Uiso calc R 1.000
H H5 -0.16330 0.30820 0.44530 0.0630 Uiso calc R 1.000
H H9 -0.25680 -0.05030 0.13260 0.0670 Uiso calc R 1.000
H H11 0.23370 -0.00730 0.33710 0.0510 Uiso calc R 1.000
H H12A 0.08230 -0.20020 0.17520 0.0590 Uiso calc R 1.000
H H12B 0.17780 -0.19850 0.27330 0.0590 Uiso calc R 1.000
H H15A 0.58810 -0.53950 0.09660 0.1100 Uiso calc R 1.000
H H15B 0.69530 -0.55650 0.19780 0.1100 Uiso calc R 1.000
H H16A 0.39700 -0.52500 0.29740 0.1750 Uiso calc R 1.000
H H16B 0.40870 -0.63460 0.25790 0.1750 Uiso calc R 1.000
H H16C 0.28470 -0.49970 0.19490 0.1750 Uiso calc R 1.000
H H17A 0.80230 -0.39590 -0.02880 0.1370 Uiso calc R 1.000
H H17B 0.71370 -0.25130 -0.05160 0.1370 Uiso calc R 1.000
H H18A 0.84180 -0.27110 0.09520 0.2420 Uiso calc R 1.000
H H18B 1.01190 -0.31650 0.01530 0.2420 Uiso calc R 1.000
H H18C 0.92100 -0.41600 0.12380 0.2420 Uiso calc R 1.000

loop_
_atom_type_symbol
_atom_type_description
_atom_type_scat_dispersion_real
_atom_type_scat_dispersion_imag
_atom_type_scat_source
S S 0.1246 0.1234 'International Tables Vol C Tables 4.2.6.8 and 6.1.1.4'
O O 0.0106 0.0060 'International Tables Vol C Tables 4.2.6.8 and 6.1.1.4'
N N 0.0061 0.0033 'International Tables Vol C Tables 4.2.6.8 and 6.1.1.4'
Br Br -0.2901 2.4595 'International Tables Vol C Tables 4.2.6.8 and 6.1.1.4'
H H 0.0000 0.0000 'International Tables Vol C Tables 4.2.6.8 and 6.1.1.4'
C C 0.0033 0.0016 'International Tables Vol C Tables 4.2.6.8 and 6.1.1.4'

loop_
_exptl_crystal_face_index_h
_exptl_crystal_face_index_k
_exptl_crystal_face_index_l
_exptl_crystal_face_perp_dist
0 -6 -1 0.2130
1 3 7 0.2340
0 0 -1 0.2420
-1 -1 -7 0.2470
-2 -3 -7 0.2650
11 4 -1 0.3740
-7 3 2 0.3270
6 3 1 0.3720
-2 -3 -2 0.3700
-6 1 -5 0.3480
6 3 5 0.3890
-8 -2 3 0.3500
0 -4 -3 0.2470
3 5 2 0.3630
1 0 -2 0.3650
-1 -5 -5 0.2710
0 1 -5 0.2450
1 -1 5 0.3130
3 6 4 0.3410
-1 1 -5 0.2460
1 5 -3 0.2830
-3 -2 -8 0.2720
0 17 2 0.2222
-2 6 -3 0.2720
-7 1 -2 0.3350
-3 6 1 0.3050
-5 2 7 0.3400
-7 -5 3 0.3790
1 6 5 0.2780
2 3 6 0.2750
1 1 5 0.2690
3 -6 4 0.3310

loop_
_geom_angle_atom_site_label_1
_geom_angle_atom_site_label_2
_geom_angle_atom_site_label_3
_geom_angle
_geom_angle_publ_flag
C8 S1 C9 89.5(2) n
C7 N1 C8 103.6(3) no
C8 N2 C10 115.3(3) no
C8 N2 C11 106.2(3) no
C10 N2 C11 138.4(3) no
N4 N3 C13 119.5(3) no
N3 N4 C14 118.8(4) no
C13 N3 HN3 114(3) no
N4 N3 HN3 126(3) no
C2 C1 C6 121.5(4) no
C1 C2 C3 118.7(4) no
Br1 C3 C4 120.3(4) n
C2 C3 C4 121.3(4) no
Br1 C3 C2 118.4(4) n
C3 C4 C5 119.3(4) no
C4 C5 C6 121.1(4) no
C1 C6 C5 118.2(4) no
C5 C6 C7 121.1(3) no
C1 C6 C7 120.7(4) no
N1 C7 C11 111.0(3) no
N1 C7 C6 120.6(3) no
C6 C7 C11 128.5(3) no
S1 C8 N2 110.6(3) n
S1 C8 N1 136.0(3) n
N1 C8 N2 113.5(3) no
S1 C9 C10 114.0(3) n
N2 C10 C12 121.3(3) no
C9 C10 C12 128.2(4) no
N2 C10 C9 110.5(3) no
N2 C11 C7 105.7(3) no
C10 C12 C13 111.9(3) no
O1 C13 N3 121.1(3) no
N3 C13 C12 117.5(3) no
O1 C13 C12 121.4(3) no
N4 C14 C17 126.0(5) no
N4 C14 C15 117.2(5) no
C15 C14 C17 115.6(5) no
C14 C15 C16 116.4(5) no
C14 C17 C18 98.4(7) no
C2 C1 H1 119.00 no
C6 C1 H1 119.00 no
C1 C2 H2 121.00 no
C3 C2 H2 121.00 no
C3 C4 H4 120.00 no
C5 C4 H4 120.00 no
C4 C5 H5 119.00 no
C6 C5 H5 119.00 no
S1 C9 H9 123.00 no
C10 C9 H9 123.00 no
N2 C11 H11 127.00 no
C7 C11 H11 127.00 no
C10 C12 H12A 109.00 no
C10 C12 H12B 109.00 no
C13 C12 H12A 109.00 no
C13 C12 H12B 109.00 no
H12A C12 H12B 108.00 no
C14 C15 H15A 108.00 no
C14 C15 H15B 108.00 no
C16 C15 H15A 108.00 no
C16 C15 H15B 108.00 no
H15A C15 H15B 107.00 no
C15 C16 H16A 109.00 no
C15 C16 H16B 109.00 no
C15 C16 H16C 109.00 no
H16A C16 H16B 109.00 no
H16A C16 H16C 110.00 no
H16B C16 H16C 109.00 no
C14 C17 H17A 112.00 no
C14 C17 H17B 112.00 no
C18 C17 H17A 112.00 no
C18 C17 H17B 112.00 no
H17A C17 H17B 110.00 no
C17 C18 H18A 109.00 no
C17 C18 H18B 109.00 no
C17 C18 H18C 109.00 no
H18A C18 H18B 109.00 no
H18A C18 H18C 109.00 no
H18B C18 H18C 109.00 no

loop_
_geom_bond_atom_site_label_1
_geom_bond_atom_site_label_2
_geom_bond_distance
_geom_bond_publ_flag
Br1 C3 1.899(5) n
S1 C8 1.730(4) n
S1 C9 1.744(5) n
O1 C13 1.228(4) no
N1 C7 1.388(5) no
N1 C8 1.309(6) no
N2 C8 1.362(6) no
N2 C10 1.396(5) no
N2 C11 1.370(5) no
N3 N4 1.389(5) no
N3 C13 1.337(5) no
N4 C14 1.267(6) no
N3 HN3 0.83(5) no
C1 C6 1.388(6) no
C1 C2 1.384(6) no
C2 C3 1.381(7) no
C3 C4 1.374(7) no
C4 C5 1.381(6) no
C5 C6 1.392(6) no
C6 C7 1.466(5) no
C7 C11 1.366(5) no
C9 C10 1.334(6) no
C10 C12 1.489(5) no
C12 C13 1.508(5) no
C14 C15 1.495(7) no
C14 C17 1.581(9) no
C15 C16 1.456(10) no
C17 C18 1.326(14) no
C1 H1 0.9300 no
C2 H2 0.9300 no
C4 H4 0.9300 no
C5 H5 0.9300 no
C9 H9 0.9300 no
C11 H11 0.9300 no
C12 H12A 0.9700 no
C12 H12B 0.9700 no
C15 H15A 0.9700 no
C15 H15B 0.9700 no
C16 H16A 0.9600 no
C16 H16B 0.9600 no
C16 H16C 0.9600 no
C17 H17A 0.9700 no
C17 H17B 0.9700 no
C18 H18A 0.9600 no
C18 H18B 0.9600 no
C18 H18C 0.9600 no

loop_
_geom_hbond_atom_site_label_D
_geom_hbond_atom_site_label_H
_geom_hbond_atom_site_label_A
_geom_hbond_site_symmetry_A
_geom_hbond_distance_DH
_geom_hbond_distance_HA
_geom_hbond_distance_DA
_geom_hbond_angle_DHA
_geom_hbond_publ_flag
N3 HN3 O1 2_655 0.83(5) 2.03(5) 2.844(4) 169(4) yes
C17 H17B O1 2_655 0.97 2.56 3.326(9) 136 yes

loop_
_geom_torsion_atom_site_label_1
_geom_torsion_atom_site_label_2
_geom_torsion_atom_site_label_3
_geom_torsion_atom_site_label_4
_geom_torsion
_geom_torsion_publ_flag
C8 S1 C9 C10 0.2(3) no
C9 S1 C8 N1 179.7(4) no
C9 S1 C8 N2 0.3(3) no
C8 N1 C7 C6 179.2(3) no
C8 N1 C7 C11 -0.4(4) no
C7 N1 C8 S1 -178.9(4) no
C7 N1 C8 N2 0.5(4) no
C11 N2 C10 C12 1.2(6) no
C10 N2 C8 S1 -0.7(4) no
C10 N2 C8 N1 179.7(3) no
C8 N2 C11 C7 0.2(4) no
C11 N2 C8 N1 -0.5(4) no
C11 N2 C8 S1 179.2(2) no
C8 N2 C10 C12 -179.0(3) no
C10 N2 C11 C7 180.0(4) no
C11 N2 C10 C9 -178.9(4) no
C8 N2 C10 C9 0.9(4) no
N4 N3 C13 O1 179.7(3) no
N4 N3 C13 C12 0.2(5) no
C13 N3 N4 C14 -177.3(4) no
N3 N4 C14 C15 178.7(4) no
N3 N4 C14 C17 -14.5(7) no
C2 C1 C6 C7 178.5(4) no
C2 C1 C6 C5 -1.4(6) no
C6 C1 C2 C3 2.1(6) no
C1 C2 C3 Br1 178.9(3) no
C1 C2 C3 C4 -1.5(6) no
Br1 C3 C4 C5 179.8(3) no
C2 C3 C4 C5 0.3(6) no
C3 C4 C5 C6 0.5(6) no
C4 C5 C6 C7 -179.8(4) no
C4 C5 C6 C1 0.1(6) no
C1 C6 C7 N1 -177.8(4) no
C5 C6 C7 C11 -178.3(4) no
C1 C6 C7 C11 1.8(6) no
C5 C6 C7 N1 2.1(5) no
N1 C7 C11 N2 0.2(4) no
C6 C7 C11 N2 -179.5(3) no
S1 C9 C10 C12 179.2(3) no
S1 C9 C10 N2 -0.7(4) no
N2 C10 C12 C13 -73.2(4) no
C9 C10 C12 C13 106.9(4) no
C10 C12 C13 O1 9.8(5) no
C10 C12 C13 N3 -170.7(3) no
N4 C14 C15 C16 -0.3(8) no
C17 C14 C15 C16 -168.4(6) no
N4 C14 C17 C18 96.4(8) no
C15 C14 C17 C18 -96.7(8) no

loop_
_cod_related_entry_id
_cod_related_entry_database
_cod_related_entry_code
1 ChemSpider 21124186
